data_7706362
loop_
_publ_author_name
'Brunecker, Carina'
'Arrowsmith, Merle'
'M\"ussig, Jonas H'
'B\"ohnke, Julian'
'Stoy, Andreas'
'He\&s, Merlin'
'Hofmann, Alexander'
'Lenczyk, Carsten'
'Lichtenberg, Crispin'
'Ramler, Jacqueline'
'Rempel, Anna'
'Braunschweig, Holger'

_publ_section_title
;
 Synthesis and characterisation of boranediyl- and diboranediyl-bridged
 diplatinum A-frame complexes.
;
_journal_issue 10
_journal_name_full 'Dalton transactions (Cambridge, England : 2003)'
_journal_page_first 3506
_journal_page_last 3515
_journal_paper_doi 10.1039/d0dt03855e
_journal_volume 50
_journal_year 2021
_chemical_formula_moiety 'C10 H28 B Cl3 P4 Pt2, 0.5 (C6 H4 F2)'
_chemical_formula_sum 'C13 H30 B Cl3 F P4 Pt2'
_chemical_formula_weight 836.57
_chemical_name_systematic 4-Cl(Cl)
_chemical_properties_physical 'Air-sensitive,Moisture-sensitive,Heat-sensitive,slowly decomposes in solution'
_space_group_crystal_system monoclinic
_space_group_IT_number 4
_space_group_name_Hall 'P 2yb'
_space_group_name_H-M_alt 'P 1 21 1'
_atom_sites_solution_hydrogens geom
_audit_creation_method SHELXL-2016/6
_audit_update_record
;
2020-11-06 deposited with the CCDC.	2021-01-08 downloaded from the CCDC.
;
_cell_angle_alpha 90
_cell_angle_beta 98.271(9)
_cell_angle_gamma 90
_cell_formula_units_Z 4
_cell_length_a 14.055(2)
_cell_length_b 11.8205(14)
_cell_length_c 15.0133(16)
_cell_measurement_reflns_used 9361
_cell_measurement_temperature 100(2)
_cell_measurement_theta_max 27.10
_cell_measurement_theta_min 2.26
_cell_volume 2468.3(5)
_computing_cell_refinement 'Saint+ ver. V8.38A (Bruker AXS)'
_computing_data_collection 'APEX2 ver. 2014.9 (Bruker AXS)'
_computing_data_reduction 'Saint+ ver. V8.38A (Bruker AXS)'
_computing_molecular_graphics 'ShelXLe (Huebschle et all, 2011)'
_computing_publication_material 'SHELXL-2016/6 (Sheldrick, 2016)'
_computing_structure_refinement 'SHELXL-2016/6 (Sheldrick, 2016)'
_computing_structure_solution 'SHELXT (Sheldrick, 2014)'
_diffrn_ambient_temperature 100(2)
_diffrn_detector 'CMOS area detector (Photon II)'
_diffrn_detector_area_resol_mean 7.5
_diffrn_measured_fraction_theta_full 0.999
_diffrn_measured_fraction_theta_max 0.999
_diffrn_measurement_device_type 'Bruker D8 Quest'
_diffrn_measurement_method '\f and \w scans'
_diffrn_radiation_monochromator 'multi-layer mirror'
_diffrn_radiation_type MoK\a
_diffrn_radiation_wavelength 0.71073
_diffrn_reflns_av_R_equivalents 0.0462
_diffrn_reflns_av_unetI/netI 0.0187
_diffrn_reflns_Laue_measured_fraction_full 0.999
_diffrn_reflns_Laue_measured_fraction_max 0.999
_diffrn_reflns_limit_h_max 17
_diffrn_reflns_limit_h_min -17
_diffrn_reflns_limit_k_max 14
_diffrn_reflns_limit_k_min -14
_diffrn_reflns_limit_l_max 18
_diffrn_reflns_limit_l_min -18
_diffrn_reflns_number 113137
_diffrn_reflns_point_group_measured_fraction_full 1.000
_diffrn_reflns_point_group_measured_fraction_max 1.000
_diffrn_reflns_theta_full 26.000
_diffrn_reflns_theta_max 26.372
_diffrn_reflns_theta_min 2.202
_diffrn_source 'microfocus sealed tube (Incoatec ImS)'
_exptl_absorpt_coefficient_mu 11.911
_exptl_absorpt_correction_T_max 0.3169
_exptl_absorpt_correction_T_min 0.2416
_exptl_absorpt_correction_type multi-scan
_exptl_absorpt_process_details 'SadAbs 2016/2 (Bruker AXS)'
_exptl_crystal_colour colourless
_exptl_crystal_density_diffrn 2.251
_exptl_crystal_description block
_exptl_crystal_F_000 1556
_exptl_crystal_recrystallization_method 'Re-crystallisation from solvent: CH2Cl2/pentane'
_exptl_crystal_size_max 0.146
_exptl_crystal_size_mid 0.141
_exptl_crystal_size_min 0.099
_refine_diff_density_max 1.818
_refine_diff_density_min -0.556
_refine_diff_density_rms 0.086
_refine_ls_abs_structure_details
;
 Refined as an inversion twin.
;
_refine_ls_abs_structure_Flack 0.461(4)
_refine_ls_extinction_method none
_refine_ls_goodness_of_fit_ref 1.079
_refine_ls_hydrogen_treatment constr
_refine_ls_matrix_type full
_refine_ls_number_parameters 523
_refine_ls_number_reflns 10063
_refine_ls_number_restraints 109
_refine_ls_restrained_S_all 1.101
_refine_ls_R_factor_all 0.0145
_refine_ls_R_factor_gt 0.0142
_refine_ls_shift/su_max 0.008
_refine_ls_shift/su_mean 0.000
_refine_ls_structure_factor_coef Fsqd
_refine_ls_weighting_details 'w=1/[\s^2^(Fo^2^)+(0.0135P)^2^+1.7146P] where P=(Fo^2^+2Fc^2^)/3'
_refine_ls_weighting_scheme calc
_refine_ls_wR_factor_gt 0.0326
_refine_ls_wR_factor_ref 0.0327
_reflns_Friedel_coverage 0.904
_reflns_Friedel_fraction_full 1.000
_reflns_Friedel_fraction_max 1.000
_reflns_number_gt 9955
_reflns_number_total 10063
_reflns_threshold_expression 'I > 2\s(I)'
_cod_data_source_file d0dt03855e2.cif
_cod_data_source_block test_a_CCDC2
_cod_depositor_comments 'Adding full bibliography for 7706356--7706368.cif.'
_cod_original_cell_volume 2468.3(6)
_cod_original_sg_symbol_H-M 'P 21'
_cod_database_code 7706362
_shelx_shelxl_version_number 2016/6
_shelx_space_group_comment
;
The symmetry employed for this shelxl refinement is uniquely defined
by the following loop, which should always be used as a source of
symmetry information in preference to the above space-group names.
They are only intended as comments.
;
_shelx_estimated_absorpt_t_min 0.275
_shelx_estimated_absorpt_t_max 0.385

loop_
_space_group_symop_operation_xyz
'x, y, z'
'-x, y+1/2, -z'

loop_
_atom_site_label
_atom_site_type_symbol
_atom_site_fract_x
_atom_site_fract_y
_atom_site_fract_z
_atom_site_U_iso_or_equiv
_atom_site_adp_type
_atom_site_occupancy
_atom_site_site_symmetry_order
_atom_site_calc_flag
_atom_site_refinement_flags_posn
_atom_site_refinement_flags_adp
_atom_site_refinement_flags_occupancy
_atom_site_disorder_assembly
_atom_site_disorder_group
Cl1_1 Cl 1.10033(12) 0.92739(13) 0.59151(10) 0.0289(3) Uani 1 1 d . . . . .
P1_1 P 1.02006(13) 0.95310(13) 0.79148(10) 0.0236(3) Uani 1 1 d . U . . .
C1_1 C 1.1419(5) 0.9098(7) 0.8306(5) 0.0421(16) Uani 1 1 d . U . . .
H1A_1 H 1.163924 0.945128 0.889007 0.063 Uiso 1 1 calc R U . . .
H1B_1 H 1.183670 0.933550 0.787049 0.063 Uiso 1 1 calc R U . . .
H1C_1 H 1.144457 0.827351 0.837007 0.063 Uiso 1 1 calc R U . . .
B1_1 B 0.8629(5) 0.7947(5) 0.7244(4) 0.0188(13) Uani 1 1 d . . . . .
Pt1_1 Pt 0.95932(2) 0.86448(2) 0.65974(2) 0.01635(5) Uani 1 1 d . . . . .
Cl2_1 Cl 1.00603(10) 0.49924(12) 0.87293(9) 0.0226(3) Uani 1 1 d . . . . .
Pt2_1 Pt 0.91764(2) 0.66136(2) 0.79431(2) 0.01445(4) Uani 1 1 d . . . . .
C2_1 C 1.0275(7) 1.1053(6) 0.7862(5) 0.0482(17) Uani 1 1 d . U . . .
H2A_1 H 0.962712 1.136964 0.771176 0.072 Uiso 1 1 calc R U . . .
H2B_1 H 1.066486 1.126924 0.739794 0.072 Uiso 1 1 calc R U . . .
H2C_1 H 1.057260 1.134645 0.844628 0.072 Uiso 1 1 calc R U . . .
P2_1 P 0.93809(11) 0.77907(12) 0.91579(9) 0.0171(3) Uani 1 1 d . . . . .
Cl3_1 Cl 0.73932(11) 0.84310(12) 0.72186(11) 0.0298(3) Uani 1 1 d . . . . .
P3_1 P 0.88553(12) 0.76937(13) 0.53710(9) 0.0217(3) Uani 1 1 d . . . . .
C3_1 C 0.9555(5) 0.9281(5) 0.8875(4) 0.0217(12) Uani 1 1 d . . . . .
H3A_1 H 0.891549 0.964546 0.874636 0.026 Uiso 1 1 calc R U . . .
H3AB_1 H 0.991076 0.966027 0.940947 0.026 Uiso 1 1 calc R U . . .
P4_1 P 0.90709(11) 0.56289(12) 0.66134(9) 0.0168(3) Uani 1 1 d . . . . .
C5_1 C 0.8382(5) 0.7886(6) 0.9801(4) 0.0317(15) Uani 1 1 d . . . . .
H5A_1 H 0.852662 0.845468 1.027626 0.048 Uiso 1 1 calc R U . . .
H5B_1 H 0.828239 0.714946 1.007313 0.048 Uiso 1 1 calc R U . . .
H5C_1 H 0.779754 0.810495 0.940077 0.048 Uiso 1 1 calc R U . . .
C6_1 C 0.9576(6) 0.7366(6) 0.4494(4) 0.0396(18) Uani 1 1 d . . . . .
H6A_1 H 0.923671 0.681207 0.407842 0.059 Uiso 1 1 calc R U . . .
H6B_1 H 1.019511 0.705075 0.476660 0.059 Uiso 1 1 calc R U . . .
H6C_1 H 0.968596 0.805805 0.416439 0.059 Uiso 1 1 calc R U . . .
C7_1 C 0.7823(5) 0.8427(5) 0.4777(5) 0.0396(18) Uani 1 1 d . . . . .
H7A_1 H 0.755148 0.798318 0.424938 0.059 Uiso 1 1 calc R U . . .
H7B_1 H 0.802177 0.917045 0.458217 0.059 Uiso 1 1 calc R U . . .
H7C_1 H 0.733645 0.852257 0.517760 0.059 Uiso 1 1 calc R U . . .
C8_1 C 0.8365(4) 0.6316(5) 0.5652(4) 0.0204(12) Uani 1 1 d . . . . .
H8A_1 H 0.770093 0.642654 0.578300 0.025 Uiso 1 1 calc R U . . .
H8AB_1 H 0.833415 0.581142 0.512284 0.025 Uiso 1 1 calc R U . . .
C9_1 C 1.0261(4) 0.5487(5) 0.6294(4) 0.0232(12) Uani 1 1 d . . . . .
H9A_1 H 1.020990 0.515640 0.569060 0.035 Uiso 1 1 calc R U . . .
H9B_1 H 1.065383 0.499480 0.672553 0.035 Uiso 1 1 calc R U . . .
H9C_1 H 1.056316 0.623466 0.629352 0.035 Uiso 1 1 calc R U . . .
C10_1 C 0.8616(5) 0.4200(5) 0.6589(4) 0.0242(13) Uani 1 1 d . . . . .
H10A_1 H 0.873465 0.382843 0.603213 0.036 Uiso 1 1 calc R U . . .
H10B_1 H 0.792345 0.421485 0.661491 0.036 Uiso 1 1 calc R U . . .
H10C_1 H 0.894339 0.378042 0.710781 0.036 Uiso 1 1 calc R U . . .
C4_1 C 1.0415(5) 0.7445(5) 0.9988(4) 0.0283(14) Uani 1 1 d . . . . .
H4A_1 H 1.044276 0.796604 1.049909 0.042 Uiso 1 1 calc R U . . .
H4B_1 H 1.100433 0.751693 0.971417 0.042 Uiso 1 1 calc R U . . .
H4C_1 H 1.035464 0.666713 1.019791 0.042 Uiso 1 1 calc R U . . .
C1_2 C 0.6352(5) 0.5995(5) 0.8037(4) 0.0314(15) Uani 1 1 d . . . . .
H1A_2 H 0.642843 0.643771 0.859447 0.047 Uiso 1 1 calc R U . . .
H1B_2 H 0.572517 0.616311 0.768427 0.047 Uiso 1 1 calc R U . . .
H1C_2 H 0.686367 0.619346 0.768527 0.047 Uiso 1 1 calc R U . . .
P1_2 P 0.64209(11) 0.45033(13) 0.83062(10) 0.0195(3) Uani 1 1 d . . . . .
Cl1_2 Cl 0.60393(11) 0.47856(13) 0.59276(10) 0.0262(3) Uani 1 1 d . . . . .
B1_2 B 0.6205(5) 0.2060(6) 0.7993(4) 0.0185(13) Uani 1 1 d . . . . .
Pt1_2 Pt 0.61781(2) 0.32845(2) 0.71091(2) 0.01626(5) Uani 1 1 d . . . . .
C2_2 C 0.7565(4) 0.4397(6) 0.9035(4) 0.0292(14) Uani 1 1 d . . . . .
H2A_2 H 0.769922 0.360189 0.919010 0.044 Uiso 1 1 calc R U . . .
H2B_2 H 0.753776 0.483314 0.958563 0.044 Uiso 1 1 calc R U . . .
H2C_2 H 0.807629 0.469828 0.872218 0.044 Uiso 1 1 calc R U . . .
P2_2 P 0.52817(11) 0.29575(13) 0.95003(10) 0.0213(3) Uani 1 1 d . . . . .
Cl2_2 Cl 0.34435(12) 0.09597(13) 0.88893(10) 0.0293(3) Uani 1 1 d . . . . .
Pt2_2 Pt 0.49823(2) 0.15911(2) 0.84105(2) 0.01857(5) Uani 1 1 d . . . . .
C3_2 C 0.5534(4) 0.4353(5) 0.9068(4) 0.0193(12) Uani 1 1 d . . . . .
H3A_2 H 0.491890 0.466080 0.875711 0.023 Uiso 1 1 calc R U . . .
H3AB_2 H 0.573656 0.484778 0.959342 0.023 Uiso 1 1 calc R U . . .
P3_2 P 0.59051(11) 0.19476(13) 0.60038(10) 0.0200(3) Uani 1 1 d . . . . .
Cl3_2 Cl 0.73157(11) 0.13060(13) 0.84208(11) 0.0319(3) Uani 1 1 d . . . . .
C4_2 C 0.6268(5) 0.2672(6) 1.0389(4) 0.0319(15) Uani 1 1 d . . . . .
H4A_2 H 0.639918 0.334696 1.076561 0.048 Uiso 1 1 calc R U . . .
H4B_2 H 0.684246 0.247084 1.012404 0.048 Uiso 1 1 calc R U . . .
H4C_2 H 0.609448 0.204219 1.075963 0.048 Uiso 1 1 calc R U . . .
P4_2 P 0.47172(12) 0.04371(13) 0.71715(10) 0.0220(3) Uani 1 1 d . . . . .
C5_2 C 0.4300(5) 0.3319(6) 1.0117(4) 0.0330(15) Uani 1 1 d . . . . .
H5A_2 H 0.450856 0.391963 1.055124 0.050 Uiso 1 1 calc R U . . .
H5B_2 H 0.411583 0.264948 1.043671 0.050 Uiso 1 1 calc R U . . .
H5C_2 H 0.374816 0.358269 0.969412 0.050 Uiso 1 1 calc R U . . .
C6_2 C 0.6951(5) 0.1646(7) 0.5468(5) 0.0403(17) Uani 1 1 d . . . . .
H6A_2 H 0.679071 0.106110 0.500844 0.060 Uiso 1 1 calc R U . . .
H6B_2 H 0.747491 0.137866 0.592031 0.060 Uiso 1 1 calc R U . . .
H6C_2 H 0.715243 0.233603 0.518492 0.060 Uiso 1 1 calc R U . . .
C7_2 C 0.4973(6) 0.2337(5) 0.5088(4) 0.0335(16) Uani 1 1 d . . . . .
H7A_2 H 0.484296 0.169651 0.467417 0.050 Uiso 1 1 calc R U . . .
H7B_2 H 0.518863 0.298662 0.476470 0.050 Uiso 1 1 calc R U . . .
H7C_2 H 0.438534 0.253706 0.533264 0.050 Uiso 1 1 calc R U . . .
C8_2 C 0.5562(5) 0.0535(5) 0.6356(4) 0.0217(12) Uani 1 1 d . . . . .
H8A_2 H 0.528251 0.011703 0.580901 0.026 Uiso 1 1 calc R U . . .
H8AB_2 H 0.615777 0.013400 0.661094 0.026 Uiso 1 1 calc R U . . .
C9_2 C 0.3550(5) 0.0643(7) 0.6511(4) 0.0412(19) Uani 1 1 d . . . . .
H9A_2 H 0.349408 0.016415 0.597297 0.062 Uiso 1 1 calc R U . . .
H9B_2 H 0.347609 0.143865 0.632975 0.062 Uiso 1 1 calc R U . . .
H9C_2 H 0.304732 0.043885 0.687101 0.062 Uiso 1 1 calc R U . . .
C10_2 C 0.4742(6) -0.1068(5) 0.7396(5) 0.0379(17) Uani 1 1 d . . . . .
H10A_2 H 0.461784 -0.148281 0.682622 0.057 Uiso 1 1 calc R U . . .
H10B_2 H 0.424552 -0.125561 0.776869 0.057 Uiso 1 1 calc R U . . .
H10C_2 H 0.537434 -0.127914 0.771509 0.057 Uiso 1 1 calc R U . . .
C2_3 C 0.3313(14) 0.5841(16) 0.7115(13) 0.040(3) Uani 0.575(14) 1 d . U P A 1
F2_3 F 0.2111(9) 0.6715(10) 0.7826(7) 0.075(4) Uani 0.575(14) 1 d . U P A 1
C3_3 C 0.2354(10) 0.4791(19) 0.8038(9) 0.034(3) Uani 0.575(14) 1 d . U P A 1
H3_3 H 0.186269 0.478009 0.841056 0.041 Uiso 0.575(14) 1 calc R U P A 1
C4_3 C 0.2822(12) 0.3819(14) 0.7864(10) 0.032(3) Uani 0.575(14) 1 d . U P A 1
H4_3 H 0.264682 0.311647 0.810116 0.039 Uiso 0.575(14) 1 calc R U P A 1
C5_3 C 0.3568(11) 0.3870(15) 0.7330(9) 0.032(3) Uani 0.575(14) 1 d . U P A 1
H5_3 H 0.391551 0.320595 0.722537 0.039 Uiso 0.575(14) 1 calc R U P A 1
C6_3 C 0.3797(11) 0.4913(18) 0.6949(10) 0.035(3) Uani 0.575(14) 1 d . U P A 1
H6_3 H 0.429104 0.495172 0.657986 0.042 Uiso 0.575(14) 1 calc R U P A 1
C1_3 C 0.2619(14) 0.5807(16) 0.7651(11) 0.040(3) Uani 0.575(14) 1 d . U P A 1
F1_3 F 0.3484(11) 0.6863(10) 0.6789(7) 0.079(4) Uani 0.575(14) 1 d . U P A 1
C1_4 C 0.3594(16) 0.562(2) 0.7061(16) 0.031(3) Uani 0.425(14) 1 d . U P A 2
F1_4 F 0.4066(10) 0.6395(11) 0.6637(7) 0.048(3) Uani 0.425(14) 1 d . U P A 2
C2_4 C 0.2877(17) 0.6082(19) 0.7469(16) 0.036(3) Uani 0.425(14) 1 d . U P A 2
F2_4 F 0.2674(11) 0.7173(11) 0.7497(10) 0.066(4) Uani 0.425(14) 1 d . U P A 2
C3_4 C 0.2332(14) 0.538(2) 0.7954(15) 0.035(3) Uani 0.425(14) 1 d . U P A 2
H3_4 H 0.185793 0.568947 0.827328 0.042 Uiso 0.425(14) 1 calc R U P A 2
C4_4 C 0.2497(17) 0.420(2) 0.7961(13) 0.034(3) Uani 0.425(14) 1 d . U P A 2
H4_4 H 0.210667 0.370742 0.825663 0.041 Uiso 0.425(14) 1 calc R U P A 2
C5_4 C 0.3188(18) 0.3776(17) 0.7562(14) 0.032(3) Uani 0.425(14) 1 d . U P A 2
H5_4 H 0.330109 0.298436 0.760309 0.038 Uiso 0.425(14) 1 calc R U P A 2
C6_4 C 0.3785(15) 0.4450(19) 0.7063(14) 0.027(3) Uani 0.425(14) 1 d . U P A 2
H6_4 H 0.426973 0.413023 0.676017 0.033 Uiso 0.425(14) 1 calc R U P A 2

loop_
_atom_site_aniso_label
_atom_site_aniso_U_11
_atom_site_aniso_U_22
_atom_site_aniso_U_33
_atom_site_aniso_U_23
_atom_site_aniso_U_13
_atom_site_aniso_U_12
Cl1_1 0.0339(8) 0.0339(8) 0.0198(7) 0.0029(6) 0.0074(6) -0.0108(7)
P1_1 0.0364(9) 0.0201(7) 0.0143(7) -0.0023(6) 0.0041(6) -0.0111(7)
C1_1 0.036(3) 0.065(4) 0.025(3) -0.006(3) 0.001(3) -0.014(3)
B1_1 0.023(3) 0.017(3) 0.016(3) -0.003(2) 0.001(2) -0.003(2)
Pt1_1 0.02169(11) 0.01462(9) 0.01213(9) 0.00044(8) 0.00037(8) -0.00271(8)
Cl2_1 0.0256(7) 0.0216(7) 0.0202(6) 0.0046(5) 0.0021(5) 0.0054(5)
Pt2_1 0.01718(10) 0.01357(9) 0.01262(9) 0.00052(8) 0.00224(7) 0.00060(8)
C2_1 0.086(4) 0.027(3) 0.033(3) -0.003(3) 0.012(3) -0.020(3)
P2_1 0.0216(7) 0.0166(7) 0.0137(6) -0.0004(5) 0.0041(5) -0.0029(6)
Cl3_1 0.0221(7) 0.0238(8) 0.0437(9) 0.0073(6) 0.0056(6) 0.0068(6)
P3_1 0.0298(8) 0.0193(7) 0.0146(7) 0.0012(6) -0.0019(6) -0.0051(6)
C3_1 0.033(3) 0.015(3) 0.019(3) 0.002(2) 0.007(2) 0.001(2)
P4_1 0.0190(7) 0.0156(7) 0.0156(7) -0.0009(5) 0.0021(6) 0.0011(6)
C5_1 0.035(4) 0.039(4) 0.025(3) -0.012(3) 0.016(3) -0.014(3)
C6_1 0.067(5) 0.031(4) 0.023(3) -0.008(3) 0.015(3) -0.016(3)
C7_1 0.048(4) 0.028(4) 0.035(3) 0.008(3) -0.022(3) -0.007(3)
C8_1 0.025(3) 0.021(3) 0.015(3) -0.001(2) 0.001(2) -0.003(2)
C9_1 0.020(3) 0.032(3) 0.018(3) -0.003(2) 0.005(2) -0.001(2)
C10_1 0.030(3) 0.018(3) 0.026(3) -0.004(2) 0.007(3) -0.002(2)
C4_1 0.034(4) 0.024(3) 0.025(3) -0.002(2) -0.005(3) 0.001(3)
C1_2 0.049(4) 0.022(3) 0.025(3) -0.004(3) 0.014(3) -0.009(3)
P1_2 0.0219(8) 0.0191(7) 0.0176(7) -0.0020(6) 0.0035(6) -0.0036(6)
Cl1_2 0.0328(8) 0.0231(7) 0.0226(7) 0.0056(6) 0.0029(6) -0.0020(6)
B1_2 0.017(3) 0.021(3) 0.017(3) -0.004(3) 0.000(2) 0.000(3)
Pt1_2 0.01802(11) 0.01637(10) 0.01443(9) -0.00042(8) 0.00253(8) -0.00107(8)
C2_2 0.019(3) 0.038(4) 0.030(3) -0.008(3) 0.002(3) -0.005(3)
P2_2 0.0238(8) 0.0255(8) 0.0148(6) -0.0006(6) 0.0030(6) -0.0052(6)
Cl2_2 0.0308(8) 0.0303(8) 0.0270(7) 0.0047(6) 0.0045(6) -0.0106(6)
Pt2_2 0.02253(11) 0.01809(9) 0.01425(9) 0.00248(9) -0.00020(8) -0.00356(9)
C3_2 0.018(3) 0.026(3) 0.014(3) -0.003(2) 0.001(2) -0.002(2)
P3_2 0.0257(8) 0.0183(7) 0.0156(7) -0.0014(5) 0.0017(6) -0.0003(6)
Cl3_2 0.0271(8) 0.0313(8) 0.0346(8) -0.0003(6) -0.0043(6) 0.0108(6)
C4_2 0.037(4) 0.037(4) 0.020(3) 0.002(3) 0.000(3) -0.002(3)
P4_2 0.0269(8) 0.0197(7) 0.0181(7) -0.0002(6) -0.0012(6) -0.0049(6)
C5_2 0.033(3) 0.045(4) 0.024(3) -0.005(3) 0.013(3) -0.010(3)
C6_2 0.048(4) 0.038(4) 0.041(4) -0.014(4) 0.025(3) -0.006(4)
C7_2 0.049(4) 0.020(3) 0.027(3) 0.005(3) -0.010(3) -0.002(3)
C8_2 0.033(3) 0.013(3) 0.018(3) 0.001(2) 0.000(2) 0.002(2)
C9_2 0.035(4) 0.067(5) 0.020(3) -0.007(3) -0.004(3) -0.006(4)
C10_2 0.058(5) 0.022(4) 0.035(4) -0.001(3) 0.012(3) -0.013(3)
C2_3 0.041(6) 0.043(6) 0.035(5) 0.001(4) -0.001(5) -0.011(5)
F2_3 0.081(7) 0.062(6) 0.079(6) -0.013(5) 0.000(5) 0.024(6)
C3_3 0.033(5) 0.039(6) 0.030(5) 0.004(5) 0.001(4) 0.002(5)
C4_3 0.026(5) 0.040(5) 0.029(5) 0.003(4) -0.002(4) 0.007(5)
C5_3 0.024(5) 0.042(6) 0.027(5) -0.001(4) -0.007(4) 0.004(5)
C6_3 0.028(5) 0.046(6) 0.030(5) 0.000(5) -0.002(4) -0.007(5)
C1_3 0.043(6) 0.040(6) 0.035(5) -0.002(4) -0.001(5) 0.000(5)
F1_3 0.095(9) 0.067(7) 0.070(6) 0.011(5) -0.004(6) -0.037(6)
C1_4 0.031(6) 0.028(6) 0.034(6) -0.006(5) 0.003(5) -0.004(5)
F1_4 0.055(7) 0.046(7) 0.045(6) 0.002(5) 0.013(5) -0.021(5)
C2_4 0.033(6) 0.032(6) 0.042(6) -0.010(5) 0.003(5) -0.003(5)
F2_4 0.060(8) 0.045(7) 0.087(9) -0.021(6) -0.007(7) 0.012(6)
C3_4 0.031(6) 0.035(7) 0.040(6) -0.011(6) 0.003(5) -0.004(5)
C4_4 0.033(6) 0.035(7) 0.035(6) -0.005(6) 0.003(5) -0.005(6)
C5_4 0.033(6) 0.027(6) 0.033(6) -0.003(5) -0.002(5) -0.002(6)
C6_4 0.027(6) 0.023(6) 0.031(6) -0.008(5) 0.001(5) 0.001(6)

loop_
_atom_type_symbol
_atom_type_description
_atom_type_scat_dispersion_real
_atom_type_scat_dispersion_imag
_atom_type_scat_source
C C 0.0033 0.0016 'International Tables Vol C Tables 4.2.6.8 and 6.1.1.4'
H H 0.0000 0.0000 'International Tables Vol C Tables 4.2.6.8 and 6.1.1.4'
B B 0.0013 0.0007 'International Tables Vol C Tables 4.2.6.8 and 6.1.1.4'
F F 0.0171 0.0103 'International Tables Vol C Tables 4.2.6.8 and 6.1.1.4'
P P 0.1023 0.0942 'International Tables Vol C Tables 4.2.6.8 and 6.1.1.4'
Cl Cl 0.1484 0.1585 'International Tables Vol C Tables 4.2.6.8 and 6.1.1.4'
Pt Pt -1.7033 8.3905 'International Tables Vol C Tables 4.2.6.8 and 6.1.1.4'

loop_
_exptl_crystal_face_index_h
_exptl_crystal_face_index_k
_exptl_crystal_face_index_l
_exptl_crystal_face_perp_dist
-1.00 0.00 -1.00 0.0460
1.00 0.00 1.00 0.0680
-1.00 1.00 1.00 0.0550
1.00 -1.00 -1.00 0.0680
-1.00 1.00 0.00 0.0740
1.00 -1.00 0.00 0.0770
1.00 -1.00 1.00 0.0850
0.00 0.00 1.00 0.0820
0.00 1.00 0.00 0.0640
0.00 -1.00 0.00 0.0810
1.00 1.00 -1.00 0.0510
-1.00 -1.00 1.00 0.0440
0.00 1.00 1.00 0.0670
0.00 -1.00 -1.00 0.0860
1.00 1.00 0.00 0.0310
1.00 0.00 -1.00 0.0550

loop_
_geom_angle_atom_site_label_1
_geom_angle_atom_site_label_2
_geom_angle_atom_site_label_3
_geom_angle
_geom_angle_site_symmetry_1
_geom_angle_site_symmetry_3
_geom_angle_publ_flag
C1_1 P1_1 C2_1 103.8(4) . . ?
C1_1 P1_1 C3_1 104.6(3) . . ?
C2_1 P1_1 C3_1 103.5(3) . . ?
C1_1 P1_1 Pt1_1 111.7(2) . . ?
C2_1 P1_1 Pt1_1 115.7(3) . . ?
C3_1 P1_1 Pt1_1 116.1(2) . . ?
P1_1 C1_1 H1A_1 109.5 . . ?
P1_1 C1_1 H1B_1 109.5 . . ?
H1A_1 C1_1 H1B_1 109.5 . . ?
P1_1 C1_1 H1C_1 109.5 . . ?
H1A_1 C1_1 H1C_1 109.5 . . ?
H1B_1 C1_1 H1C_1 109.5 . . ?
Cl3_1 B1_1 Pt1_1 125.6(3) . . ?
Cl3_1 B1_1 Pt2_1 123.7(3) . . ?
Pt1_1 B1_1 Pt2_1 110.7(3) . . ?
B1_1 Pt1_1 P3_1 85.74(18) . . ?
B1_1 Pt1_1 P1_1 87.88(18) . . ?
P3_1 Pt1_1 P1_1 173.59(6) . . ?
B1_1 Pt1_1 Cl1_1 169.98(19) . . ?
P3_1 Pt1_1 Cl1_1 96.46(5) . . ?
P1_1 Pt1_1 Cl1_1 89.93(5) . . ?
B1_1 Pt2_1 P2_1 86.16(18) . . ?
B1_1 Pt2_1 P4_1 88.35(18) . . ?
P2_1 Pt2_1 P4_1 171.79(5) . . ?
B1_1 Pt2_1 Cl2_1 172.4(2) . . ?
P2_1 Pt2_1 Cl2_1 95.38(5) . . ?
P4_1 Pt2_1 Cl2_1 89.28(5) . . ?
P1_1 C2_1 H2A_1 109.5 . . ?
P1_1 C2_1 H2B_1 109.5 . . ?
H2A_1 C2_1 H2B_1 109.5 . . ?
P1_1 C2_1 H2C_1 109.5 . . ?
H2A_1 C2_1 H2C_1 109.5 . . ?
H2B_1 C2_1 H2C_1 109.5 . . ?
C5_1 P2_1 C4_1 104.6(3) . . ?
C5_1 P2_1 C3_1 101.7(3) . . ?
C4_1 P2_1 C3_1 104.7(3) . . ?
C5_1 P2_1 Pt2_1 116.4(2) . . ?
C4_1 P2_1 Pt2_1 114.0(2) . . ?
C3_1 P2_1 Pt2_1 113.95(18) . . ?
C7_1 P3_1 C6_1 103.7(4) . . ?
C7_1 P3_1 C8_1 103.7(3) . . ?
C6_1 P3_1 C8_1 104.1(3) . . ?
C7_1 P3_1 Pt1_1 113.7(2) . . ?
C6_1 P3_1 Pt1_1 117.1(2) . . ?
C8_1 P3_1 Pt1_1 113.16(18) . . ?
P1_1 C3_1 P2_1 115.7(3) . . ?
P1_1 C3_1 H3A_1 108.4 . . ?
P2_1 C3_1 H3A_1 108.4 . . ?
P1_1 C3_1 H3AB_1 108.4 . . ?
P2_1 C3_1 H3AB_1 108.4 . . ?
H3A_1 C3_1 H3AB_1 107.4 . . ?
C10_1 P4_1 C9_1 104.2(3) . . ?
C10_1 P4_1 C8_1 104.5(3) . . ?
C9_1 P4_1 C8_1 104.5(3) . . ?
C10_1 P4_1 Pt2_1 118.0(2) . . ?
C9_1 P4_1 Pt2_1 109.3(2) . . ?
C8_1 P4_1 Pt2_1 114.98(19) . . ?
P2_1 C5_1 H5A_1 109.5 . . ?
P2_1 C5_1 H5B_1 109.5 . . ?
H5A_1 C5_1 H5B_1 109.5 . . ?
P2_1 C5_1 H5C_1 109.5 . . ?
H5A_1 C5_1 H5C_1 109.5 . . ?
H5B_1 C5_1 H5C_1 109.5 . . ?
P3_1 C6_1 H6A_1 109.5 . . ?
P3_1 C6_1 H6B_1 109.5 . . ?
H6A_1 C6_1 H6B_1 109.5 . . ?
P3_1 C6_1 H6C_1 109.5 . . ?
H6A_1 C6_1 H6C_1 109.5 . . ?
H6B_1 C6_1 H6C_1 109.5 . . ?
P3_1 C7_1 H7A_1 109.5 . . ?
P3_1 C7_1 H7B_1 109.5 . . ?
H7A_1 C7_1 H7B_1 109.5 . . ?
P3_1 C7_1 H7C_1 109.5 . . ?
H7A_1 C7_1 H7C_1 109.5 . . ?
H7B_1 C7_1 H7C_1 109.5 . . ?
P4_1 C8_1 P3_1 113.4(3) . . ?
P4_1 C8_1 H8A_1 108.9 . . ?
P3_1 C8_1 H8A_1 108.9 . . ?
P4_1 C8_1 H8AB_1 108.9 . . ?
P3_1 C8_1 H8AB_1 108.9 . . ?
H8A_1 C8_1 H8AB_1 107.7 . . ?
P4_1 C9_1 H9A_1 109.5 . . ?
P4_1 C9_1 H9B_1 109.5 . . ?
H9A_1 C9_1 H9B_1 109.5 . . ?
P4_1 C9_1 H9C_1 109.5 . . ?
H9A_1 C9_1 H9C_1 109.5 . . ?
H9B_1 C9_1 H9C_1 109.5 . . ?
P4_1 C10_1 H10A_1 109.5 . . ?
P4_1 C10_1 H10B_1 109.5 . . ?
H10A_1 C10_1 H10B_1 109.5 . . ?
P4_1 C10_1 H10C_1 109.5 . . ?
H10A_1 C10_1 H10C_1 109.5 . . ?
H10B_1 C10_1 H10C_1 109.5 . . ?
P2_1 C4_1 H4A_1 109.5 . . ?
P2_1 C4_1 H4B_1 109.5 . . ?
H4A_1 C4_1 H4B_1 109.5 . . ?
P2_1 C4_1 H4C_1 109.5 . . ?
H4A_1 C4_1 H4C_1 109.5 . . ?
H4B_1 C4_1 H4C_1 109.5 . . ?
P1_2 C1_2 H1A_2 109.5 . . ?
P1_2 C1_2 H1B_2 109.5 . . ?
H1A_2 C1_2 H1B_2 109.5 . . ?
P1_2 C1_2 H1C_2 109.5 . . ?
H1A_2 C1_2 H1C_2 109.5 . . ?
H1B_2 C1_2 H1C_2 109.5 . . ?
C1_2 P1_2 C2_2 102.5(3) . . ?
C1_2 P1_2 C3_2 102.5(3) . . ?
C2_2 P1_2 C3_2 104.0(3) . . ?
C1_2 P1_2 Pt1_2 116.1(2) . . ?
C2_2 P1_2 Pt1_2 116.7(2) . . ?
C3_2 P1_2 Pt1_2 113.21(19) . . ?
Cl3_2 B1_2 Pt1_2 121.9(4) . . ?
Cl3_2 B1_2 Pt2_2 119.0(4) . . ?
Pt1_2 B1_2 Pt2_2 119.0(3) . . ?
B1_2 Pt1_2 P3_2 88.07(19) . . ?
B1_2 Pt1_2 P1_2 86.94(19) . . ?
P3_2 Pt1_2 P1_2 174.87(6) . . ?
B1_2 Pt1_2 Cl1_2 176.04(19) . . ?
P3_2 Pt1_2 Cl1_2 89.30(5) . . ?
P1_2 Pt1_2 Cl1_2 95.63(5) . . ?
P1_2 C2_2 H2A_2 109.5 . . ?
P1_2 C2_2 H2B_2 109.5 . . ?
H2A_2 C2_2 H2B_2 109.5 . . ?
P1_2 C2_2 H2C_2 109.5 . . ?
H2A_2 C2_2 H2C_2 109.5 . . ?
H2B_2 C2_2 H2C_2 109.5 . . ?
C4_2 P2_2 C5_2 103.0(3) . . ?
C4_2 P2_2 C3_2 105.3(3) . . ?
C5_2 P2_2 C3_2 99.7(3) . . ?
C4_2 P2_2 Pt2_2 115.9(2) . . ?
C5_2 P2_2 Pt2_2 117.0(2) . . ?
C3_2 P2_2 Pt2_2 114.06(18) . . ?
B1_2 Pt2_2 P4_2 87.56(18) . . ?
B1_2 Pt2_2 P2_2 87.14(19) . . ?
P4_2 Pt2_2 P2_2 171.39(5) . . ?
B1_2 Pt2_2 Cl2_2 178.09(19) . . ?
P4_2 Pt2_2 Cl2_2 90.53(5) . . ?
P2_2 Pt2_2 Cl2_2 94.76(5) . . ?
P1_2 C3_2 P2_2 119.8(3) . . ?
P1_2 C3_2 H3A_2 107.4 . . ?
P2_2 C3_2 H3A_2 107.4 . . ?
P1_2 C3_2 H3AB_2 107.4 . . ?
P2_2 C3_2 H3AB_2 107.4 . . ?
H3A_2 C3_2 H3AB_2 106.9 . . ?
C6_2 P3_2 C7_2 104.9(4) . . ?
C6_2 P3_2 C8_2 102.3(3) . . ?
C7_2 P3_2 C8_2 104.9(3) . . ?
C6_2 P3_2 Pt1_2 113.4(2) . . ?
C7_2 P3_2 Pt1_2 113.7(2) . . ?
C8_2 P3_2 Pt1_2 116.33(19) . . ?
P2_2 C4_2 H4A_2 109.5 . . ?
P2_2 C4_2 H4B_2 109.5 . . ?
H4A_2 C4_2 H4B_2 109.5 . . ?
P2_2 C4_2 H4C_2 109.5 . . ?
H4A_2 C4_2 H4C_2 109.5 . . ?
H4B_2 C4_2 H4C_2 109.5 . . ?
C9_2 P4_2 C10_2 103.1(4) . . ?
C9_2 P4_2 C8_2 104.4(3) . . ?
C10_2 P4_2 C8_2 101.0(3) . . ?
C9_2 P4_2 Pt2_2 113.2(3) . . ?
C10_2 P4_2 Pt2_2 115.9(2) . . ?
C8_2 P4_2 Pt2_2 117.4(2) . . ?
P2_2 C5_2 H5A_2 109.5 . . ?
P2_2 C5_2 H5B_2 109.5 . . ?
H5A_2 C5_2 H5B_2 109.5 . . ?
P2_2 C5_2 H5C_2 109.5 . . ?
H5A_2 C5_2 H5C_2 109.5 . . ?
H5B_2 C5_2 H5C_2 109.5 . . ?
P3_2 C6_2 H6A_2 109.5 . . ?
P3_2 C6_2 H6B_2 109.5 . . ?
H6A_2 C6_2 H6B_2 109.5 . . ?
P3_2 C6_2 H6C_2 109.5 . . ?
H6A_2 C6_2 H6C_2 109.5 . . ?
H6B_2 C6_2 H6C_2 109.5 . . ?
P3_2 C7_2 H7A_2 109.5 . . ?
P3_2 C7_2 H7B_2 109.5 . . ?
H7A_2 C7_2 H7B_2 109.5 . . ?
P3_2 C7_2 H7C_2 109.5 . . ?
H7A_2 C7_2 H7C_2 109.5 . . ?
H7B_2 C7_2 H7C_2 109.5 . . ?
P4_2 C8_2 P3_2 118.2(3) . . ?
P4_2 C8_2 H8A_2 107.7 . . ?
P3_2 C8_2 H8A_2 107.7 . . ?
P4_2 C8_2 H8AB_2 107.7 . . ?
P3_2 C8_2 H8AB_2 107.7 . . ?
H8A_2 C8_2 H8AB_2 107.1 . . ?
P4_2 C9_2 H9A_2 109.5 . . ?
P4_2 C9_2 H9B_2 109.5 . . ?
H9A_2 C9_2 H9B_2 109.5 . . ?
P4_2 C9_2 H9C_2 109.5 . . ?
H9A_2 C9_2 H9C_2 109.5 . . ?
H9B_2 C9_2 H9C_2 109.5 . . ?
P4_2 C10_2 H10A_2 109.5 . . ?
P4_2 C10_2 H10B_2 109.5 . . ?
H10A_2 C10_2 H10B_2 109.5 . . ?
P4_2 C10_2 H10C_2 109.5 . . ?
H10A_2 C10_2 H10C_2 109.5 . . ?
H10B_2 C10_2 H10C_2 109.5 . . ?
C6_3 C2_3 F1_3 123(2) . . ?
C6_3 C2_3 C1_3 121.2(18) . . ?
F1_3 C2_3 C1_3 115(2) . . ?
C4_3 C3_3 C1_3 118.4(14) . . ?
C4_3 C3_3 H3_3 120.8 . . ?
C1_3 C3_3 H3_3 120.8 . . ?
C3_3 C4_3 C5_3 119.3(15) . . ?
C3_3 C4_3 H4_3 120.3 . . ?
C5_3 C4_3 H4_3 120.3 . . ?
C4_3 C5_3 C6_3 119.9(15) . . ?
C4_3 C5_3 H5_3 120.1 . . ?
C6_3 C5_3 H5_3 120.1 . . ?
C2_3 C6_3 C5_3 119.3(17) . . ?
C2_3 C6_3 H6_3 120.3 . . ?
C5_3 C6_3 H6_3 120.3 . . ?
F2_3 C1_3 C2_3 123(2) . . ?
F2_3 C1_3 C3_3 115(2) . . ?
C2_3 C1_3 C3_3 121.9(16) . . ?
F1_4 C1_4 C2_4 113(2) . . ?
F1_4 C1_4 C6_4 124(2) . . ?
C2_4 C1_4 C6_4 123(2) . . ?
F2_4 C2_4 C1_4 125(3) . . ?
F2_4 C2_4 C3_4 115(2) . . ?
C1_4 C2_4 C3_4 119(2) . . ?
C2_4 C3_4 C4_4 119(2) . . ?
C2_4 C3_4 H3_4 120.4 . . ?
C4_4 C3_4 H3_4 120.4 . . ?
C5_4 C4_4 C3_4 120(2) . . ?
C5_4 C4_4 H4_4 119.9 . . ?
C3_4 C4_4 H4_4 119.9 . . ?
C4_4 C5_4 C6_4 123.6(19) . . ?
C4_4 C5_4 H5_4 118.2 . . ?
C6_4 C5_4 H5_4 118.2 . . ?
C1_4 C6_4 C5_4 114.7(19) . . ?
C1_4 C6_4 H6_4 122.6 . . ?
C5_4 C6_4 H6_4 122.6 . . ?

loop_
_geom_bond_atom_site_label_1
_geom_bond_atom_site_label_2
_geom_bond_distance
_geom_bond_site_symmetry_2
_geom_bond_publ_flag
Cl1_1 Pt1_1 2.4726(15) . ?
P1_1 C1_1 1.803(8) . ?
P1_1 C2_1 1.804(7) . ?
P1_1 C3_1 1.834(6) . ?
P1_1 Pt1_1 2.2917(15) . ?
C1_1 H1A_1 0.9800 . ?
C1_1 H1B_1 0.9800 . ?
C1_1 H1C_1 0.9800 . ?
B1_1 Cl3_1 1.824(7) . ?
B1_1 Pt1_1 1.959(6) . ?
B1_1 Pt2_1 1.987(6) . ?
Pt1_1 P3_1 2.2760(15) . ?
Cl2_1 Pt2_1 2.4874(13) . ?
Pt2_1 P2_1 2.2791(14) . ?
Pt2_1 P4_1 2.2971(14) . ?
C2_1 H2A_1 0.9800 . ?
C2_1 H2B_1 0.9800 . ?
C2_1 H2C_1 0.9800 . ?
P2_1 C5_1 1.819(6) . ?
P2_1 C4_1 1.820(6) . ?
P2_1 C3_1 1.837(6) . ?
P3_1 C7_1 1.811(7) . ?
P3_1 C6_1 1.815(7) . ?
P3_1 C8_1 1.841(6) . ?
C3_1 H3A_1 0.9900 . ?
C3_1 H3AB_1 0.9900 . ?
P4_1 C10_1 1.804(6) . ?
P4_1 C9_1 1.813(6) . ?
P4_1 C8_1 1.820(6) . ?
C5_1 H5A_1 0.9800 . ?
C5_1 H5B_1 0.9800 . ?
C5_1 H5C_1 0.9800 . ?
C6_1 H6A_1 0.9800 . ?
C6_1 H6B_1 0.9800 . ?
C6_1 H6C_1 0.9800 . ?
C7_1 H7A_1 0.9800 . ?
C7_1 H7B_1 0.9800 . ?
C7_1 H7C_1 0.9800 . ?
C8_1 H8A_1 0.9900 . ?
C8_1 H8AB_1 0.9900 . ?
C9_1 H9A_1 0.9800 . ?
C9_1 H9B_1 0.9800 . ?
C9_1 H9C_1 0.9800 . ?
C10_1 H10A_1 0.9800 . ?
C10_1 H10B_1 0.9800 . ?
C10_1 H10C_1 0.9800 . ?
C4_1 H4A_1 0.9800 . ?
C4_1 H4B_1 0.9800 . ?
C4_1 H4C_1 0.9800 . ?
C1_2 P1_2 1.809(6) . ?
C1_2 H1A_2 0.9800 . ?
C1_2 H1B_2 0.9800 . ?
C1_2 H1C_2 0.9800 . ?
P1_2 C2_2 1.815(6) . ?
P1_2 C3_2 1.818(6) . ?
P1_2 Pt1_2 2.2904(15) . ?
Cl1_2 Pt1_2 2.4967(14) . ?
B1_2 Cl3_2 1.832(7) . ?
B1_2 Pt1_2 1.960(7) . ?
B1_2 Pt2_2 1.990(7) . ?
Pt1_2 P3_2 2.2836(15) . ?
C2_2 H2A_2 0.9800 . ?
C2_2 H2B_2 0.9800 . ?
C2_2 H2C_2 0.9800 . ?
P2_2 C4_2 1.812(6) . ?
P2_2 C5_2 1.819(6) . ?
P2_2 C3_2 1.826(6) . ?
P2_2 Pt2_2 2.2945(15) . ?
Cl2_2 Pt2_2 2.4897(16) . ?
Pt2_2 P4_2 2.2936(15) . ?
C3_2 H3A_2 0.9900 . ?
C3_2 H3AB_2 0.9900 . ?
P3_2 C6_2 1.809(7) . ?
P3_2 C7_2 1.816(7) . ?
P3_2 C8_2 1.836(6) . ?
C4_2 H4A_2 0.9800 . ?
C4_2 H4B_2 0.9800 . ?
C4_2 H4C_2 0.9800 . ?
P4_2 C9_2 1.807(7) . ?
P4_2 C10_2 1.810(7) . ?
P4_2 C8_2 1.828(6) . ?
C5_2 H5A_2 0.9800 . ?
C5_2 H5B_2 0.9800 . ?
C5_2 H5C_2 0.9800 . ?
C6_2 H6A_2 0.9800 . ?
C6_2 H6B_2 0.9800 . ?
C6_2 H6C_2 0.9800 . ?
C7_2 H7A_2 0.9800 . ?
C7_2 H7B_2 0.9800 . ?
C7_2 H7C_2 0.9800 . ?
C8_2 H8A_2 0.9900 . ?
C8_2 H8AB_2 0.9900 . ?
C9_2 H9A_2 0.9800 . ?
C9_2 H9B_2 0.9800 . ?
C9_2 H9C_2 0.9800 . ?
C10_2 H10A_2 0.9800 . ?
C10_2 H10B_2 0.9800 . ?
C10_2 H10C_2 0.9800 . ?
C2_3 C6_3 1.33(2) . ?
C2_3 F1_3 1.34(2) . ?
C2_3 C1_3 1.35(3) . ?
F2_3 C1_3 1.337(19) . ?
C3_3 C4_3 1.37(2) . ?
C3_3 C1_3 1.41(2) . ?
C3_3 H3_3 0.9500 . ?
C4_3 C5_3 1.41(2) . ?
C4_3 H4_3 0.9500 . ?
C5_3 C6_3 1.42(2) . ?
C5_3 H5_3 0.9500 . ?
C6_3 H6_3 0.9500 . ?
C1_4 F1_4 1.34(3) . ?
C1_4 C2_4 1.37(3) . ?
C1_4 C6_4 1.41(3) . ?
C2_4 F2_4 1.32(2) . ?
C2_4 C3_4 1.40(3) . ?
C3_4 C4_4 1.41(3) . ?
C3_4 H3_4 0.9500 . ?
C4_4 C5_4 1.31(3) . ?
C4_4 H4_4 0.9500 . ?
C5_4 C6_4 1.44(3) . ?
C5_4 H5_4 0.9500 . ?
C6_4 H6_4 0.9500 . ?

loop_
_geom_torsion_atom_site_label_1
_geom_torsion_atom_site_label_2
_geom_torsion_atom_site_label_3
_geom_torsion_atom_site_label_4
_geom_torsion
_geom_torsion_site_symmetry_1
_geom_torsion_site_symmetry_2
_geom_torsion_site_symmetry_3
_geom_torsion_site_symmetry_4
_geom_torsion_publ_flag
C1_1 P1_1 C3_1 P2_1 -69.5(4) . . . . ?
C2_1 P1_1 C3_1 P2_1 -178.0(4) . . . . ?
Pt1_1 P1_1 C3_1 P2_1 54.1(4) . . . . ?
C5_1 P2_1 C3_1 P1_1 -159.5(4) . . . . ?
C4_1 P2_1 C3_1 P1_1 91.8(4) . . . . ?
Pt2_1 P2_1 C3_1 P1_1 -33.5(4) . . . . ?
C10_1 P4_1 C8_1 P3_1 -167.4(3) . . . . ?
C9_1 P4_1 C8_1 P3_1 -58.2(4) . . . . ?
Pt2_1 P4_1 C8_1 P3_1 61.5(3) . . . . ?
C7_1 P3_1 C8_1 P4_1 -156.3(4) . . . . ?
C6_1 P3_1 C8_1 P4_1 95.5(4) . . . . ?
Pt1_1 P3_1 C8_1 P4_1 -32.7(4) . . . . ?
C1_2 P1_2 C3_2 P2_2 177.0(4) . . . . ?
C2_2 P1_2 C3_2 P2_2 -76.5(4) . . . . ?
Pt1_2 P1_2 C3_2 P2_2 51.2(4) . . . . ?
C4_2 P2_2 C3_2 P1_2 78.3(4) . . . . ?
C5_2 P2_2 C3_2 P1_2 -175.3(3) . . . . ?
Pt2_2 P2_2 C3_2 P1_2 -49.9(4) . . . . ?
C9_2 P4_2 C8_2 P3_2 80.3(4) . . . . ?
C10_2 P4_2 C8_2 P3_2 -173.0(4) . . . . ?
Pt2_2 P4_2 C8_2 P3_2 -46.0(4) . . . . ?
C6_2 P3_2 C8_2 P4_2 165.2(4) . . . . ?
C7_2 P3_2 C8_2 P4_2 -85.5(4) . . . . ?
Pt1_2 P3_2 C8_2 P4_2 41.1(4) . . . . ?
C1_3 C3_3 C4_3 C5_3 1.9(18) . . . . ?
C3_3 C4_3 C5_3 C6_3 -2.6(18) . . . . ?
F1_3 C2_3 C6_3 C5_3 179.6(14) . . . . ?
C1_3 C2_3 C6_3 C5_3 1(2) . . . . ?
C4_3 C5_3 C6_3 C2_3 1.1(19) . . . . ?
C6_3 C2_3 C1_3 F2_3 -179.3(15) . . . . ?
F1_3 C2_3 C1_3 F2_3 2(2) . . . . ?
C6_3 C2_3 C1_3 C3_3 -2(2) . . . . ?
F1_3 C2_3 C1_3 C3_3 179.5(14) . . . . ?
C4_3 C3_3 C1_3 F2_3 177.9(12) . . . . ?
C4_3 C3_3 C1_3 C2_3 0(2) . . . . ?
F1_4 C1_4 C2_4 F2_4 -3(3) . . . . ?
C6_4 C1_4 C2_4 F2_4 179(2) . . . . ?
F1_4 C1_4 C2_4 C3_4 -178.8(17) . . . . ?
C6_4 C1_4 C2_4 C3_4 3(3) . . . . ?
F2_4 C2_4 C3_4 C4_4 179.9(17) . . . . ?
C1_4 C2_4 C3_4 C4_4 -4(3) . . . . ?
C2_4 C3_4 C4_4 C5_4 4(3) . . . . ?
C3_4 C4_4 C5_4 C6_4 -3(3) . . . . ?
F1_4 C1_4 C6_4 C5_4 -179.9(18) . . . . ?
C2_4 C1_4 C6_4 C5_4 -2(3) . . . . ?
C4_4 C5_4 C6_4 C1_4 2(3) . . . . ?
